data_1528857
loop_
_publ_author_name
'Schoenberg, M.'

_publ_section_title
;
 The structure of the Co3 W3 C4 phase
;
_journal_name_full 'Acta Metallurgica'
_journal_page_first 837
_journal_page_last 839
_journal_volume 2
_journal_year 1954
_chemical_formula_sum 'C4 Co3 W9'
_chemical_name_systematic 'Co3 W9 C4'
_space_group_IT_number 194
_symmetry_space_group_name_Hall '-P 6c 2c'
_symmetry_space_group_name_H-M 'P 63/m m c'
_cell_angle_alpha 90
_cell_angle_beta 90
_cell_angle_gamma 120
_cell_formula_units_Z 2
_cell_length_a 7.826
_cell_length_b 7.826
_cell_length_c 7.826
_cell_volume 415.098
_citation_journal_id_ASTM AMETAR
_cod_data_source_file Schoenberg_AMETAR_1954_349.cif
_cod_data_source_block C4Co3W9
_cod_original_cell_volume 415.0976
_cod_database_code 1528857

loop_
_symmetry_equiv_pos_as_xyz
x,y,z
x-y,x,z+1/2
-y,x-y,z
-x,-y,z+1/2
-x+y,-x,z
y,-x+y,z+1/2
-y,-x,-z+1/2
x-y,-y,-z
x,x-y,-z+1/2
y,x,-z
-x+y,y,-z+1/2
-x,-x+y,-z
-x,-y,-z
-x+y,-x,-z-1/2
y,-x+y,-z
x,y,-z-1/2
x-y,x,-z
-y,x-y,-z-1/2
y,x,z-1/2
-x+y,y,z
-x,-x+y,z-1/2
-y,-x,z
x-y,-y,z-1/2
x,x-y,z

loop_
_atom_site_label
_atom_site_type_symbol
_atom_site_fract_x
_atom_site_fract_y
_atom_site_fract_z
_atom_site_occupancy
_atom_site_U_iso_or_equiv
W1 W 0.89 0.78 0.25 0.5 0.0
Co2 Co 0.555 0.11 0.25 0.5 0.0
C1 C 0.3333 0.6667 0.25 1 0.0
C2 C 0.5 0 0 1 0.0
W3 W 0.205 0.41 0.075 1 0.0
Co1 Co 0.89 0.78 0.25 0.5 0.0
W2 W 0.555 0.11 0.25 0.5 0.0
